data_4500066
loop_
_publ_author_name
'Dominic Lalibert\'e'
'Thierry Maris'
'Patrick Eddy Ryan'
'James D. Wuest'

_publ_section_title
;
 Weak Interactions in the Crystal Structures of Tetraacetylenes Derived
 from Pentaerythrityl Tetraphenyl Ether
;
_journal_name_full 'Cryst. Growth & Design'
_journal_page_first 1335
_journal_page_last 1340
_journal_paper_doi 10.1021/cg050568p
_journal_volume 6
_journal_year 2006
_chemical_compound_source 'Synthesized by the authors. See text'
_chemical_formula_moiety 'C61 H44 O4'
_chemical_formula_sum 'C61 H44 O4'
_chemical_formula_weight 840.96
_chemical_name_systematic
; 
 ? 
;
_space_group_IT_number 61
_symmetry_cell_setting orthorhombic
_symmetry_space_group_name_Hall '-P 2ac 2ab'
_symmetry_space_group_name_H-M 'P b c a'
_atom_sites_solution_hydrogens geom
_atom_sites_solution_primary direct
_atom_sites_solution_secondary difmap
_audit_creation_method SHELXL-97
_cell_angle_alpha 90.00
_cell_angle_beta 90.00
_cell_angle_gamma 90.00
_cell_formula_units_Z 8
_cell_length_a 10.0538(5)
_cell_length_b 25.6951(12)
_cell_length_c 34.3888(17)
_cell_measurement_reflns_used 10918
_cell_measurement_temperature 220(2)
_cell_measurement_theta_max 65.23
_cell_measurement_theta_min 2.57
_cell_volume 8883.8(7)
_computing_cell_refinement 'SMART (Bruker, 1999)'
_computing_data_collection 'SMART (Bruker, 1999)'
_computing_data_reduction 'SAINT (Bruker, 1999)'
_computing_molecular_graphics 'SHELXTL (Bruker, 1997)'
_computing_publication_material 'UdMX (local program)'
_computing_structure_refinement 'SHELXL97 (Sheldrick, 1997)'
_computing_structure_solution 'SHELXS97 (Sheldrick, 1997)'
_diffrn_ambient_temperature 220(2)
_diffrn_detector_area_resol_mean 5.5
_diffrn_measured_fraction_theta_full 0.998
_diffrn_measured_fraction_theta_max 0.998
_diffrn_measurement_device_type 'Bruker AXS Smart 2K/Platform'
_diffrn_measurement_method \w
_diffrn_radiation_monochromator graphite
_diffrn_radiation_source 'Sealed Tube'
_diffrn_radiation_type CuK\a
_diffrn_radiation_wavelength 1.54178
_diffrn_reflns_av_R_equivalents 0.028
_diffrn_reflns_av_sigmaI/netI 0.0362
_diffrn_reflns_limit_h_max 11
_diffrn_reflns_limit_h_min -12
_diffrn_reflns_limit_k_max 31
_diffrn_reflns_limit_k_min -31
_diffrn_reflns_limit_l_max 41
_diffrn_reflns_limit_l_min -41
_diffrn_reflns_number 64176
_diffrn_reflns_theta_full 70.16
_diffrn_reflns_theta_max 70.16
_diffrn_reflns_theta_min 2.57
_diffrn_standards_decay_% 0.01
_diffrn_standards_number 329
_exptl_absorpt_coefficient_mu 0.606
_exptl_absorpt_correction_T_max 1.0000
_exptl_absorpt_correction_T_min 0.7800
_exptl_absorpt_correction_type multi-scan
_exptl_absorpt_process_details 'Sadabs (Sheldrick,1996)'
_exptl_crystal_colour Colourless
_exptl_crystal_density_diffrn 1.258
_exptl_crystal_density_method 'not measured'
_exptl_crystal_description block
_exptl_crystal_F_000 3536
_exptl_crystal_size_max 0.55
_exptl_crystal_size_mid 0.40
_exptl_crystal_size_min 0.35
_refine_diff_density_max 0.550
_refine_diff_density_min -0.529
_refine_diff_density_rms 0.038
_refine_ls_extinction_method none
_refine_ls_goodness_of_fit_ref 1.083
_refine_ls_hydrogen_treatment constr
_refine_ls_matrix_type full
_refine_ls_number_parameters 586
_refine_ls_number_reflns 8443
_refine_ls_number_restraints 0
_refine_ls_restrained_S_all 1.083
_refine_ls_R_factor_all 0.0822
_refine_ls_R_factor_gt 0.0511
_refine_ls_shift/su_max 0.002
_refine_ls_shift/su_mean 0.000
_refine_ls_structure_factor_coef Fsqd
_refine_ls_weighting_details 'calc w=1/[\s^2^(Fo^2^)+(0.0525P)^2^+0.7500P] where P=(Fo^2^+2Fc^2^)/3'
_refine_ls_weighting_scheme calc
_refine_ls_wR_factor_gt 0.1181
_refine_ls_wR_factor_ref 0.1269
_reflns_number_gt 5346
_reflns_number_total 8443
_reflns_threshold_expression I>2\s(I)
_cod_data_source_file deposit.cif
_cod_data_source_block jiw754
_cod_original_sg_symbol_H-M Pbca
_cod_database_code 4500066

loop_
_symmetry_equiv_pos_as_xyz
'x, y, z'
'-x+1/2, -y, z+1/2'
'-x, y+1/2, -z+1/2'
'x+1/2, -y+1/2, -z'
'-x, -y, -z'
'x-1/2, y, -z-1/2'
'x, -y-1/2, z-1/2'
'-x-1/2, y-1/2, z'

loop_
_atom_site_label
_atom_site_type_symbol
_atom_site_fract_x
_atom_site_fract_y
_atom_site_fract_z
_atom_site_U_iso_or_equiv
_atom_site_adp_type
_atom_site_occupancy
_atom_site_symmetry_multiplicity
_atom_site_calc_flag
_atom_site_refinement_flags
C1 C 0.74388(19) 0.36479(7) 0.98779(6) 0.0407(5) Uani 1 1 d .
C10 C 0.77207(19) 0.35768(8) 0.94434(6) 0.0477(5) Uani 1 1 d .
H10A H 0.8362 0.3839 0.9357 0.057 Uiso 1 1 calc R
H10B H 0.8108 0.3232 0.9398 0.057 Uiso 1 1 calc R
O10 O 0.65087(14) 0.36278(5) 0.92258(4) 0.0549(4) Uani 1 1 d .
C11 C 0.6340(2) 0.40560(8) 0.89892(6) 0.0441(5) Uani 1 1 d .
C12 C 0.7354(2) 0.43107(9) 0.88003(6) 0.0515(6) Uani 1 1 d .
H12 H 0.8238 0.4198 0.8830 0.062 Uiso 1 1 calc .
C13 C 0.7066(2) 0.47328(9) 0.85664(6) 0.0536(6) Uani 1 1 d .
H13 H 0.7771 0.4907 0.8442 0.064 Uiso 1 1 calc .
C14 C 0.5773(2) 0.49114(8) 0.85070(6) 0.0446(5) Uani 1 1 d .
C15 C 0.4773(2) 0.46383(8) 0.86973(6) 0.0507(5) Uani 1 1 d .
H15 H 0.3885 0.4743 0.8663 0.061 Uiso 1 1 calc .
C16 C 0.5043(2) 0.42201(8) 0.89344(6) 0.0504(5) Uani 1 1 d .
H16 H 0.4342 0.4045 0.9060 0.060 Uiso 1 1 calc .
C17 C 0.5487(2) 0.53687(8) 0.82578(6) 0.0463(5) Uani 1 1 d .
C18 C 0.6473(2) 0.57265(9) 0.81608(6) 0.0542(6) Uani 1 1 d .
H18 H 0.7345 0.5673 0.8251 0.065 Uiso 1 1 calc .
C19 C 0.6200(3) 0.61570(9) 0.79351(7) 0.0592(6) Uani 1 1 d .
H19 H 0.6889 0.6389 0.7872 0.071 Uiso 1 1 calc .
C20 C 0.4920(3) 0.62524(9) 0.77998(6) 0.0584(6) Uani 1 1 d .
C21 C 0.3937(3) 0.58968(10) 0.78940(7) 0.0699(7) Uani 1 1 d .
H21 H 0.3065 0.5952 0.7804 0.084 Uiso 1 1 calc .
C22 C 0.4209(2) 0.54644(9) 0.81155(7) 0.0633(7) Uani 1 1 d .
H22 H 0.3521 0.5228 0.8172 0.076 Uiso 1 1 calc .
C23 C 0.4644(3) 0.67092(10) 0.75734(8) 0.0745(8) Uani 1 1 d .
C24 C 0.4433(4) 0.70811(12) 0.73888(9) 0.1083(11) Uani 1 1 d .
H24 H 0.4263 0.7381 0.7240 0.130 Uiso 1 1 calc R
C30 C 0.6802(2) 0.41771(7) 0.99536(7) 0.0509(6) Uani 1 1 d .
H30A H 0.6022 0.4223 0.9786 0.061 Uiso 1 1 calc R
H30B H 0.6512 0.4200 1.0225 0.061 Uiso 1 1 calc R
O30 O 0.77624(14) 0.45734(5) 0.98730(5) 0.0591(4) Uani 1 1 d .
C31 C 0.7419(2) 0.50194(7) 0.96807(6) 0.0440(5) Uani 1 1 d .
C32 C 0.8473(2) 0.53418(8) 0.95900(7) 0.0509(5) Uani 1 1 d .
H32 H 0.9335 0.5253 0.9673 0.061 Uiso 1 1 calc .
C33 C 0.8275(2) 0.57894(8) 0.93807(7) 0.0488(5) Uani 1 1 d .
H33 H 0.9009 0.6002 0.9322 0.059 Uiso 1 1 calc .
C34 C 0.70136(19) 0.59383(7) 0.92518(6) 0.0415(5) Uani 1 1 d .
C35 C 0.5974(2) 0.56130(8) 0.93560(6) 0.0493(5) Uani 1 1 d .
H35 H 0.5108 0.5702 0.9277 0.059 Uiso 1 1 calc .
C36 C 0.6153(2) 0.51639(8) 0.95705(6) 0.0487(5) Uani 1 1 d .
H36 H 0.5417 0.4958 0.9641 0.058 Uiso 1 1 calc .
C37 C 0.6820(2) 0.64152(8) 0.90169(6) 0.0457(5) Uani 1 1 d .
C38 C 0.7883(3) 0.66825(13) 0.88684(12) 0.1252(15) Uani 1 1 d .
H38 H 0.8746 0.6555 0.8913 0.150 Uiso 1 1 calc .
C39 C 0.7726(3) 0.71322(13) 0.86557(12) 0.1341(16) Uani 1 1 d .
H39 H 0.8484 0.7306 0.8563 0.161 Uiso 1 1 calc .
C40 C 0.6491(2) 0.73328(9) 0.85757(7) 0.0580(6) Uani 1 1 d .
C41 C 0.5439(2) 0.70499(9) 0.86970(7) 0.0625(7) Uani 1 1 d .
H41 H 0.4576 0.7161 0.8633 0.075 Uiso 1 1 calc .
C42 C 0.5600(2) 0.66011(9) 0.89137(7) 0.0596(6) Uani 1 1 d .
H42 H 0.4839 0.6417 0.8993 0.072 Uiso 1 1 calc .
C43 C 0.6360(3) 0.78084(10) 0.83633(7) 0.0669(7) Uani 1 1 d .
C44 C 0.6281(3) 0.82092(11) 0.81946(9) 0.0895(9) Uani 1 1 d .
H44 H 0.6218 0.8527 0.8061 0.107 Uiso 1 1 calc R
C50 C 0.6483(2) 0.32313(7) 1.00250(6) 0.0464(5) Uani 1 1 d .
H50A H 0.6382 0.3260 1.0308 0.056 Uiso 1 1 calc R
H50B H 0.5606 0.3277 0.9905 0.056 Uiso 1 1 calc R
O50 O 0.70131(14) 0.27319(5) 0.99255(4) 0.0500(4) Uani 1 1 d .
C51 C 0.67975(19) 0.23144(7) 1.01665(6) 0.0408(5) Uani 1 1 d .
C52 C 0.5989(2) 0.23198(7) 1.04915(6) 0.0444(5) Uani 1 1 d .
H52 H 0.5495 0.2619 1.0555 0.053 Uiso 1 1 calc .
C53 C 0.59141(19) 0.18807(8) 1.07222(6) 0.0442(5) Uani 1 1 d .
H53 H 0.5385 0.1892 1.0947 0.053 Uiso 1 1 calc .
C54 C 0.65867(19) 0.14237(7) 1.06360(6) 0.0396(5) Uani 1 1 d .
C55 C 0.7362(2) 0.14242(7) 1.02981(6) 0.0449(5) Uani 1 1 d .
H55 H 0.7819 0.1120 1.0226 0.054 Uiso 1 1 calc .
C56 C 0.7470(2) 0.18614(8) 1.00689(6) 0.0450(5) Uani 1 1 d .
H56 H 0.8003 0.1853 0.9844 0.054 Uiso 1 1 calc .
C57 C 0.64329(19) 0.09577(7) 1.08873(6) 0.0418(5) Uani 1 1 d .
C58 C 0.6241(2) 0.10071(8) 1.12855(6) 0.0486(5) Uani 1 1 d .
H58 H 0.6273 0.1340 1.1399 0.058 Uiso 1 1 calc .
C59 C 0.6003(2) 0.05801(9) 1.15179(6) 0.0520(6) Uani 1 1 d .
H59 H 0.5877 0.0627 1.1787 0.062 Uiso 1 1 calc .
C60 C 0.5947(2) 0.00829(8) 1.13622(6) 0.0480(5) Uani 1 1 d .
C61 C 0.6198(2) 0.00263(8) 1.09681(7) 0.0526(6) Uani 1 1 d .
H61 H 0.6209 -0.0308 1.0858 0.063 Uiso 1 1 calc .
C62 C 0.6434(2) 0.04547(8) 1.07350(6) 0.0496(5) Uani 1 1 d .
H62 H 0.6598 0.0406 1.0468 0.059 Uiso 1 1 calc .
C63 C 0.5617(2) -0.03571(9) 1.16032(7) 0.0589(6) Uani 1 1 d .
C64 C 0.5323(3) -0.07146(10) 1.17972(8) 0.0760(8) Uani 1 1 d .
H64 H 0.5087 -0.1001 1.1953 0.091 Uiso 1 1 calc R
C70 C 0.8775(2) 0.36063(8) 1.00904(6) 0.0454(5) Uani 1 1 d .
H70A H 0.9147 0.3258 1.0053 0.055 Uiso 1 1 calc R
H70B H 0.9401 0.3860 0.9982 0.055 Uiso 1 1 calc R
O70 O 0.85977(14) 0.37032(5) 1.04983(4) 0.0508(4) Uani 1 1 d .
C71 C 0.86406(19) 0.32986(8) 1.07625(6) 0.0419(5) Uani 1 1 d .
C72 C 0.8134(2) 0.34152(8) 1.11282(7) 0.0497(5) Uani 1 1 d .
H72 H 0.7779 0.3747 1.1179 0.060 Uiso 1 1 calc .
C73 C 0.8152(2) 0.30443(8) 1.14160(6) 0.0521(6) Uani 1 1 d .
H73 H 0.7810 0.3129 1.1662 0.063 Uiso 1 1 calc .
C74 C 0.8661(2) 0.25486(8) 1.13541(6) 0.0478(5) Uani 1 1 d .
C75 C 0.9177(2) 0.24449(8) 1.09874(6) 0.0504(5) Uani 1 1 d .
H75 H 0.9538 0.2114 1.0937 0.060 Uiso 1 1 calc .
C76 C 0.9175(2) 0.28126(8) 1.06953(6) 0.0482(5) Uani 1 1 d .
H76 H 0.9538 0.2732 1.0451 0.058 Uiso 1 1 calc .
C77 C 0.8645(2) 0.21399(8) 1.16590(6) 0.0542(6) Uani 1 1 d .
C78 C 0.9678(3) 0.17833(9) 1.16934(7) 0.0632(7) Uani 1 1 d .
H78 H 1.0434 0.1820 1.1535 0.076 Uiso 1 1 calc .
C79 C 0.9619(3) 0.13772(10) 1.19540(8) 0.0784(8) Uani 1 1 d .
H79 H 1.0332 0.1142 1.1972 0.094 Uiso 1 1 calc .
C80 C 0.8519(4) 0.13132(10) 1.21892(7) 0.0825(9) Uani 1 1 d .
C81 C 0.7513(3) 0.16777(11) 1.21734(7) 0.0814(8) Uani 1 1 d .
H81 H 0.6780 0.1648 1.2342 0.098 Uiso 1 1 calc .
C82 C 0.7572(3) 0.20869(10) 1.19127(7) 0.0668(7) Uani 1 1 d .
H82 H 0.6879 0.2332 1.1906 0.080 Uiso 1 1 calc .
C83 C 0.8412(5) 0.08623(12) 1.24296(9) 0.1232(14) Uani 1 1 d .
C84 C 0.8326(6) 0.04773(14) 1.26127(10) 0.192(3) Uani 1 1 d .
H84 H 0.8257 0.0169 1.2759 0.230 Uiso 1 1 calc R

loop_
_atom_site_aniso_label
_atom_site_aniso_U_11
_atom_site_aniso_U_22
_atom_site_aniso_U_33
_atom_site_aniso_U_23
_atom_site_aniso_U_13
_atom_site_aniso_U_12
C1 0.0373(10) 0.0321(10) 0.0527(12) 0.0063(10) 0.0027(10) 0.0009(8)
C10 0.0386(11) 0.0503(13) 0.0542(13) 0.0105(11) -0.0012(10) 0.0019(9)
O10 0.0476(8) 0.0547(9) 0.0624(9) 0.0169(8) -0.0111(7) -0.0082(7)
C11 0.0448(12) 0.0442(12) 0.0433(11) 0.0018(10) -0.0028(10) -0.0028(9)
C12 0.0398(12) 0.0646(15) 0.0502(13) 0.0118(12) 0.0048(10) 0.0054(11)
C13 0.0455(12) 0.0663(15) 0.0491(13) 0.0107(12) 0.0067(10) -0.0008(11)
C14 0.0473(12) 0.0465(12) 0.0400(11) 0.0009(10) -0.0007(9) 0.0002(10)
C15 0.0396(11) 0.0548(14) 0.0578(14) 0.0051(11) -0.0030(10) -0.0013(10)
C16 0.0395(11) 0.0547(14) 0.0570(13) 0.0082(11) -0.0028(10) -0.0069(10)
C17 0.0530(13) 0.0468(12) 0.0391(11) -0.0024(10) 0.0015(10) -0.0005(10)
C18 0.0570(14) 0.0512(14) 0.0544(13) 0.0011(12) 0.0022(11) -0.0014(11)
C19 0.0720(16) 0.0501(14) 0.0554(14) -0.0016(12) 0.0101(13) -0.0094(12)
C20 0.0795(17) 0.0508(14) 0.0449(13) 0.0025(11) 0.0000(12) 0.0035(13)
C21 0.0658(16) 0.0710(17) 0.0730(17) 0.0177(15) -0.0126(14) 0.0000(14)
C22 0.0593(15) 0.0658(16) 0.0648(16) 0.0182(13) -0.0113(13) -0.0082(12)
C23 0.103(2) 0.0594(16) 0.0605(16) 0.0067(14) 0.0008(15) 0.0042(15)
C24 0.169(3) 0.070(2) 0.086(2) 0.0265(18) 0.002(2) 0.012(2)
C30 0.0485(12) 0.0364(12) 0.0679(15) 0.0083(11) 0.0097(11) 0.0037(9)
O30 0.0533(9) 0.0339(8) 0.0902(12) 0.0121(8) -0.0083(8) -0.0016(7)
C31 0.0504(12) 0.0296(10) 0.0520(12) -0.0017(10) 0.0009(10) 0.0036(9)
C32 0.0426(12) 0.0429(12) 0.0671(15) 0.0038(11) -0.0053(11) 0.0005(10)
C33 0.0447(12) 0.0399(12) 0.0617(14) 0.0027(11) -0.0026(10) -0.0055(9)
C34 0.0444(11) 0.0370(11) 0.0432(11) -0.0008(10) -0.0006(9) -0.0009(9)
C35 0.0401(11) 0.0446(12) 0.0630(14) 0.0100(11) 0.0012(10) 0.0004(9)
C36 0.0441(12) 0.0406(12) 0.0615(14) 0.0052(11) 0.0064(11) -0.0001(9)
C37 0.0486(12) 0.0411(12) 0.0474(12) 0.0053(10) -0.0042(10) -0.0057(10)
C38 0.0580(17) 0.119(3) 0.198(4) 0.108(3) -0.045(2) -0.0336(18)
C39 0.072(2) 0.126(3) 0.204(4) 0.118(3) -0.052(2) -0.046(2)
C40 0.0651(15) 0.0494(14) 0.0597(14) 0.0135(12) -0.0061(12) -0.0057(12)
C41 0.0523(14) 0.0518(14) 0.0835(18) 0.0180(13) 0.0037(13) 0.0108(11)
C42 0.0464(13) 0.0476(13) 0.0850(18) 0.0152(13) 0.0078(12) 0.0028(10)
C43 0.0742(17) 0.0583(16) 0.0680(16) 0.0174(14) 0.0004(14) 0.0002(13)
C44 0.109(2) 0.0709(19) 0.089(2) 0.0269(17) 0.0073(18) 0.0086(17)
C50 0.0435(11) 0.0357(11) 0.0601(14) 0.0081(10) 0.0045(10) -0.0009(9)
O50 0.0623(9) 0.0337(8) 0.0539(9) 0.0051(7) 0.0089(7) -0.0025(7)
C51 0.0427(11) 0.0322(11) 0.0475(12) 0.0056(10) -0.0032(9) -0.0078(9)
C52 0.0439(11) 0.0337(11) 0.0558(13) 0.0011(10) 0.0031(10) -0.0007(9)
C53 0.0442(11) 0.0398(11) 0.0487(12) 0.0020(10) 0.0041(10) -0.0027(9)
C54 0.0401(11) 0.0329(11) 0.0458(11) 0.0012(9) -0.0053(9) -0.0044(8)
C55 0.0477(12) 0.0356(11) 0.0516(12) -0.0030(10) -0.0002(10) 0.0002(9)
C56 0.0488(12) 0.0407(12) 0.0455(12) 0.0001(10) 0.0050(10) -0.0035(10)
C57 0.0404(11) 0.0355(11) 0.0496(12) 0.0027(10) -0.0032(10) -0.0023(9)
C58 0.0569(13) 0.0392(12) 0.0497(12) -0.0016(10) -0.0007(11) -0.0016(10)
C59 0.0587(14) 0.0519(14) 0.0454(12) 0.0070(11) 0.0016(11) 0.0016(11)
C60 0.0428(11) 0.0447(12) 0.0564(13) 0.0115(11) -0.0029(10) 0.0001(9)
C61 0.0639(14) 0.0361(12) 0.0577(14) 0.0038(11) -0.0064(12) -0.0030(10)
C62 0.0601(13) 0.0410(12) 0.0476(12) 0.0030(10) -0.0028(11) -0.0049(10)
C63 0.0557(14) 0.0531(14) 0.0680(16) 0.0146(13) 0.0041(12) 0.0043(11)
C64 0.0770(18) 0.0655(17) 0.085(2) 0.0267(16) 0.0137(15) 0.0066(14)
C70 0.0450(12) 0.0422(12) 0.0491(12) 0.0041(10) 0.0018(10) 0.0011(9)
O70 0.0624(9) 0.0385(8) 0.0515(9) 0.0017(7) -0.0022(8) 0.0005(7)
C71 0.0423(11) 0.0368(11) 0.0468(12) 0.0014(10) -0.0056(10) -0.0035(9)
C72 0.0533(13) 0.0397(12) 0.0561(13) -0.0051(11) -0.0007(11) 0.0037(10)
C73 0.0622(14) 0.0488(13) 0.0454(12) -0.0039(11) 0.0015(11) 0.0015(11)
C74 0.0522(13) 0.0412(12) 0.0499(13) 0.0002(10) -0.0078(11) -0.0040(10)
C75 0.0604(14) 0.0396(12) 0.0513(13) -0.0020(11) -0.0072(11) 0.0057(10)
C76 0.0561(13) 0.0434(12) 0.0450(12) 0.0001(10) -0.0024(10) 0.0042(10)
C77 0.0725(16) 0.0435(13) 0.0465(13) -0.0021(11) -0.0068(12) -0.0064(11)
C78 0.0890(19) 0.0464(14) 0.0541(14) -0.0002(12) -0.0052(13) 0.0057(13)
C79 0.130(3) 0.0512(16) 0.0535(15) -0.0024(13) -0.0116(17) 0.0149(16)
C80 0.157(3) 0.0495(16) 0.0408(14) 0.0008(13) -0.0065(18) -0.0060(18)
C81 0.122(3) 0.0730(19) 0.0492(15) 0.0047(14) 0.0088(17) -0.0160(18)
C82 0.0838(18) 0.0639(16) 0.0527(14) 0.0015(13) -0.0001(14) -0.0033(14)
C83 0.254(5) 0.064(2) 0.0519(17) 0.0026(16) 0.008(2) -0.007(3)
C84 0.233(8) 0.074(2) 0.068(2) 0.014(2) 0.030(4) -0.009(4)

loop_
_atom_type_symbol
_atom_type_description
_atom_type_scat_dispersion_real
_atom_type_scat_dispersion_imag
_atom_type_scat_source
C C 0.0181 0.0091 'International Tables Vol C Tables 4.2.6.8 and 6.1.1.4'
H H 0.0000 0.0000 'International Tables Vol C Tables 4.2.6.8 and 6.1.1.4'
O O 0.0492 0.0322 'International Tables Vol C Tables 4.2.6.8 and 6.1.1.4'

loop_
_geom_angle_atom_site_label_1
_geom_angle_atom_site_label_2
_geom_angle_atom_site_label_3
_geom_angle
_geom_angle_publ_flag
C50 C1 C30 107.73(16) y
C50 C1 C10 110.89(17) y
C30 C1 C10 110.53(17) y
C50 C1 C70 110.18(16) y
C30 C1 C70 110.40(17) y
C10 C1 C70 107.14(16) y
O10 C10 C1 109.91(16) y
O10 C10 H10A 109.7 ?
C1 C10 H10A 109.7 ?
O10 C10 H10B 109.7 ?
C1 C10 H10B 109.7 ?
H10A C10 H10B 108.2 ?
C11 O10 C10 118.98(16) y
C12 C11 O10 124.60(19) y
C12 C11 C16 119.31(19) y
O10 C11 C16 116.06(18) y
C11 C12 C13 119.59(19) y
C11 C12 H12 120.2 ?
C13 C12 H12 120.2 ?
C12 C13 C14 122.66(19) y
C12 C13 H13 118.7 ?
C14 C13 H13 118.7 ?
C15 C14 C13 116.06(19) y
C15 C14 C17 122.13(19) y
C13 C14 C17 121.80(19) y
C16 C15 C14 122.08(19) y
C16 C15 H15 119 ?
C14 C15 H15 119 ?
C15 C16 C11 120.28(19) y
C15 C16 H16 119.9 ?
C11 C16 H16 119.9 ?
C18 C17 C22 117.1(2) y
C18 C17 C14 121.6(2) y
C22 C17 C14 121.4(2) y
C19 C18 C17 121.5(2) y
C19 C18 H18 119.3 ?
C17 C18 H18 119.3 ?
C18 C19 C20 121.0(2) y
C18 C19 H19 119.5 ?
C20 C19 H19 119.5 ?
C21 C20 C19 117.8(2) y
C21 C20 C23 121.9(2) y
C19 C20 C23 120.3(2) y
C22 C21 C20 121.4(2) y
C22 C21 H21 119.3 ?
C20 C21 H21 119.3 ?
C21 C22 C17 121.3(2) y
C21 C22 H22 119.4 ?
C17 C22 H22 119.4 ?
C24 C23 C20 179.4(4) y
C23 C24 H24 180 ?
O30 C30 C1 108.54(16) y
O30 C30 H30A 110 ?
C1 C30 H30A 110 ?
O30 C30 H30B 110 ?
C1 C30 H30B 110 ?
H30A C30 H30B 108.4 ?
C31 O30 C30 121.30(16) y
O30 C31 C36 126.29(19) y
O30 C31 C32 114.70(18) y
C36 C31 C32 119.01(19) y
C33 C32 C31 120.68(19) y
C33 C32 H32 119.7 ?
C31 C32 H32 119.7 ?
C32 C33 C34 121.86(19) y
C32 C33 H33 119.1 ?
C34 C33 H33 119.1 ?
C35 C34 C33 115.96(18) y
C35 C34 C37 122.78(18) y
C33 C34 C37 121.26(18) y
C36 C35 C34 122.95(19) y
C36 C35 H35 118.5 ?
C34 C35 H35 118.5 ?
C31 C36 C35 119.46(19) y
C31 C36 H36 120.3 ?
C35 C36 H36 120.3 ?
C42 C37 C38 115.4(2) y
C42 C37 C34 123.36(19) y
C38 C37 C34 121.1(2) y
C37 C38 C39 122.0(3) y
C37 C38 H38 119 ?
C39 C38 H38 119 ?
C40 C39 C38 121.7(3) y
C40 C39 H39 119.2 ?
C38 C39 H39 119.1 ?
C41 C40 C39 116.4(2) y
C41 C40 C43 123.1(2) y
C39 C40 C43 120.4(2) y
C40 C41 C42 121.7(2) y
C40 C41 H41 119.2 ?
C42 C41 H41 119.2 ?
C37 C42 C41 122.5(2) y
C37 C42 H42 118.7 ?
C41 C42 H42 118.7 ?
C44 C43 C40 178.0(3) y
C43 C44 H44 180 ?
O50 C50 C1 108.38(16) y
O50 C50 H50A 110 ?
C1 C50 H50A 110 ?
O50 C50 H50B 110 ?
C1 C50 H50B 110 ?
H50A C50 H50B 108.4 ?
C51 O50 C50 119.84(15) y
O50 C51 C52 124.97(18) y
O50 C51 C56 115.64(18) y
C52 C51 C56 119.39(18) y
C53 C52 C51 119.23(18) y
C53 C52 H52 120.4 ?
C51 C52 H52 120.4 ?
C52 C53 C54 122.82(19) y
C52 C53 H53 118.6 ?
C54 C53 H53 118.6 ?
C53 C54 C55 116.65(18) y
C53 C54 C57 120.50(18) y
C55 C54 C57 122.82(18) y
C56 C55 C54 121.32(18) y
C56 C55 H55 119.3 ?
C54 C55 H55 119.3 ?
C55 C56 C51 120.53(18) y
C55 C56 H56 119.7 ?
C51 C56 H56 119.7 ?
C58 C57 C62 117.08(19) y
C58 C57 C54 120.97(18) y
C62 C57 C54 121.92(18) y
C59 C58 C57 121.54(19) y
C59 C58 H58 119.2 ?
C57 C58 H58 119.2 ?
C58 C59 C60 121.1(2) y
C58 C59 H59 119.4 ?
C60 C59 H59 119.4 ?
C61 C60 C59 117.83(19) y
C61 C60 C63 121.5(2) y
C59 C60 C63 120.7(2) y
C62 C61 C60 121.0(2) y
C62 C61 H61 119.5 ?
C60 C61 H61 119.5 ?
C61 C62 C57 121.3(2) y
C61 C62 H62 119.3 ?
C57 C62 H62 119.3 ?
C64 C63 C60 178.7(3) y
C63 C64 H64 180 ?
O70 C70 C1 110.20(16) y
O70 C70 H70A 109.6 ?
C1 C70 H70A 109.6 ?
O70 C70 H70B 109.6 ?
C1 C70 H70B 109.6 ?
H70A C70 H70B 108.1 ?
C71 O70 C70 120.54(15) y
C76 C71 O70 125.70(19) y
C76 C71 C72 119.33(19) y
O70 C71 C72 114.92(18) y
C73 C72 C71 119.81(19) y
C73 C72 H72 120.1 ?
C71 C72 H72 120.1 ?
C72 C73 C74 122.1(2) y
C72 C73 H73 119 ?
C74 C73 H73 119 ?
C73 C74 C75 116.9(2) y
C73 C74 C77 122.5(2) y
C75 C74 C77 120.6(2) y
C76 C75 C74 122.0(2) y
C76 C75 H75 119 ?
C74 C75 H75 119 ?
C75 C76 C71 119.9(2) y
C75 C76 H76 120 ?
C71 C76 H76 120 ?
C78 C77 C82 117.4(2) y
C78 C77 C74 121.2(2) y
C82 C77 C74 121.3(2) y
C79 C78 C77 121.5(3) y
C79 C78 H78 119.2 ?
C77 C78 H78 119.2 ?
C78 C79 C80 120.4(3) y
C78 C79 H79 119.8 ?
C80 C79 H79 119.8 ?
C81 C80 C79 118.9(3) y
C81 C80 C83 121.3(3) y
C79 C80 C83 119.8(3) y
C80 C81 C82 120.7(3) y
C80 C81 H81 119.7 ?
C82 C81 H81 119.7 ?
C81 C82 C77 120.9(3) y
C81 C82 H82 119.6 ?
C77 C82 H82 119.6 ?
C84 C83 C80 177.0(3) y
C83 C84 H84 180 ?

loop_
_geom_bond_atom_site_label_1
_geom_bond_atom_site_label_2
_geom_bond_distance
_geom_bond_publ_flag
C1 C50 1.525(3) y
C1 C30 1.526(3) y
C1 C10 1.531(3) y
C1 C70 1.533(3) y
C10 O10 1.436(2) y
C10 H10a 0.98 ?
C10 H10b 0.98 ?
O10 C11 1.379(2) y
C11 C12 1.374(3) y
C11 C16 1.384(3) y
C12 C13 1.381(3) y
C12 H12 0.94 ?
C13 C14 1.394(3) y
C13 H13 0.94 ?
C14 C15 1.390(3) y
C14 C17 1.483(3) y
C15 C16 1.376(3) y
C15 H15 0.94 ?
C16 H16 0.94 ?
C17 C18 1.393(3) y
C17 C22 1.397(3) y
C18 C19 1.379(3) y
C18 H18 0.94 ?
C19 C20 1.390(3) y
C19 H19 0.94 ?
C20 C21 1.384(3) y
C20 C23 1.436(3) y
C21 C22 1.375(3) y
C21 H21 0.94 ?
C22 H22 0.94 ?
C23 C24 1.167(3) y
C24 H24 0.94 ?
C30 O30 1.431(2) y
C30 H30a 0.98 ?
C30 H30b 0.98 ?
O30 C31 1.367(2) y
C31 C36 1.379(3) y
C31 C32 1.381(3) y
C32 C33 1.371(3) y
C32 H32 0.94 ?
C33 C34 1.397(3) y
C33 H33 0.94 ?
C34 C35 1.385(3) y
C34 C37 1.480(3) y
C35 C36 1.382(3) y
C35 H35 0.94 ?
C36 H36 0.94 ?
C37 C42 1.364(3) y
C37 C38 1.369(3) y
C38 C39 1.377(4) y
C38 H38 0.94 ?
C39 C40 1.373(4) y
C39 H39 0.94 ?
C40 C41 1.349(3) y
C40 C43 1.430(3) y
C41 C42 1.383(3) y
C41 H41 0.94 ?
C42 H42 0.94 ?
C43 C44 1.185(3) y
C44 H44 0.94 ?
C50 O50 1.431(2) y
C50 H50a 0.98 ?
C50 H50b 0.98 ?
O50 C51 1.373(2) y
C51 C52 1.382(3) y
C51 C56 1.387(3) y
C52 C53 1.381(3) y
C52 H52 0.94 ?
C53 C54 1.387(3) y
C53 H53 0.94 ?
C54 C55 1.400(3) y
C54 C57 1.485(3) y
C55 C56 1.376(3) y
C55 H55 0.94 ?
C56 H56 0.94 ?
C57 C58 1.389(3) y
C57 C62 1.395(3) y
C58 C59 1.379(3) y
C58 H58 0.94 ?
C59 C60 1.386(3) y
C59 H59 0.94 ?
C60 C61 1.386(3) y
C60 C63 1.440(3) y
C61 C62 1.382(3) y
C61 H61 0.94 ?
C62 H62 0.94 ?
C63 C64 1.173(3) y
C64 H64 0.94 ?
C70 O70 1.435(2) y
C70 H70a 0.98 ?
C70 H70b 0.98 ?
O70 C71 1.381(2) y
C71 C76 1.379(3) y
C71 C72 1.390(3) y
C72 C73 1.374(3) y
C72 H72 0.94 ?
C73 C74 1.389(3) y
C73 H73 0.94 ?
C74 C75 1.389(3) y
C74 C77 1.484(3) y
C75 C76 1.379(3) y
C75 H75 0.94 ?
C76 H76 0.94 ?
C77 C78 1.390(3) y
C77 C82 1.394(3) y
C78 C79 1.377(3) y
C78 H78 0.94 ?
C79 C80 1.380(4) y
C79 H79 0.94 ?
C80 C81 1.379(4) y
C80 C83 1.427(4) y
C81 C82 1.383(3) y
C81 H81 0.94 ?
C82 H82 0.94 ?
C83 C84 1.176(4) y
C84 H84 0.94 ?

loop_
_geom_torsion_atom_site_label_1
_geom_torsion_atom_site_label_2
_geom_torsion_atom_site_label_3
_geom_torsion_atom_site_label_4
_geom_torsion
_geom_torsion_publ_flag
C50 C1 C10 O10 61.5(2) y
C30 C1 C10 O10 -57.9(2) y
C70 C1 C10 O10 -178.24(15) y
C1 C10 O10 C11 110.84(19) y
C10 O10 C11 C12 31.4(3) y
C10 O10 C11 C16 -150.78(19) y
O10 C11 C12 C13 179.23(19) y
C16 C11 C12 C13 1.5(3) y
C11 C12 C13 C14 -1.0(3) y
C12 C13 C14 C15 -0.1(3) y
C12 C13 C14 C17 179.4(2) y
C13 C14 C15 C16 0.8(3) y
C17 C14 C15 C16 -178.7(2) y
C14 C15 C16 C11 -0.3(3) y
C12 C11 C16 C15 -0.9(3) y
O10 C11 C16 C15 -178.81(19) y
C15 C14 C17 C18 161.1(2) y
C13 C14 C17 C18 -18.4(3) y
C15 C14 C17 C22 -17.8(3) y
C13 C14 C17 C22 162.8(2) y
C22 C17 C18 C19 0.2(3) y
C14 C17 C18 C19 -178.7(2) y
C17 C18 C19 C20 0.8(4) y
C18 C19 C20 C21 -1.0(4) y
C18 C19 C20 C23 178.4(2) y
C19 C20 C21 C22 0.3(4) y
C23 C20 C21 C22 -179.1(2) y
C20 C21 C22 C17 0.6(4) y
C18 C17 C22 C21 -0.9(4) y
C14 C17 C22 C21 178.1(2) y
C50 C1 C30 O30 171.26(17) y
C10 C1 C30 O30 -67.4(2) y
C70 C1 C30 O30 50.9(2) y
C1 C30 O30 C31 138.34(18) y
C30 O30 C31 C36 5.4(3) y
C30 O30 C31 C32 -173.88(19) y
O30 C31 C32 C33 176.83(19) y
C36 C31 C32 C33 -2.5(3) y
C31 C32 C33 C34 0.1(3) y
C32 C33 C34 C35 1.5(3) y
C32 C33 C34 C37 -178.3(2) y
C33 C34 C35 C36 -0.7(3) y
C37 C34 C35 C36 179.1(2) y
O30 C31 C36 C35 -176.0(2) y
C32 C31 C36 C35 3.2(3) y
C34 C35 C36 C31 -1.6(3) y
C35 C34 C37 C42 6.3(3) y
C33 C34 C37 C42 -174.0(2) y
C35 C34 C37 C38 -169.7(3) y
C33 C34 C37 C38 10.0(4) y
C42 C37 C38 C39 5.0(5) y
C34 C37 C38 C39 -178.7(3) y
C37 C38 C39 C40 -1.0(7) y
C38 C39 C40 C41 -3.7(6) y
C38 C39 C40 C43 178.2(3) y
C39 C40 C41 C42 4.3(4) y
C43 C40 C41 C42 -177.7(2) y
C38 C37 C42 C41 -4.4(4) y
C34 C37 C42 C41 179.4(2) y
C40 C41 C42 C37 -0.3(4) y
C30 C1 C50 O50 175.04(17) y
C10 C1 C50 O50 54.0(2) y
C70 C1 C50 O50 -64.5(2) y
C1 C50 O50 C51 147.14(17) y
C50 O50 C51 C52 6.2(3) y
C50 O50 C51 C56 -173.17(17) y
O50 C51 C52 C53 -176.43(18) y
C56 C51 C52 C53 2.9(3) y
C51 C52 C53 C54 -2.1(3) y
C52 C53 C54 C55 0.0(3) y
C52 C53 C54 C57 -177.88(19) y
C53 C54 C55 C56 1.3(3) y
C57 C54 C55 C56 179.15(19) y
C54 C55 C56 C51 -0.5(3) y
O50 C51 C56 C55 177.75(18) y
C52 C51 C56 C55 -1.6(3) y
C53 C54 C57 C58 -33.3(3) y
C55 C54 C57 C58 149.0(2) y
C53 C54 C57 C62 144.7(2) y
C55 C54 C57 C62 -33.0(3) y
C62 C57 C58 C59 -2.8(3) y
C54 C57 C58 C59 175.35(19) y
C57 C58 C59 C60 0.0(3) y
C58 C59 C60 C61 2.9(3) y
C58 C59 C60 C63 -176.2(2) y
C59 C60 C61 C62 -3.1(3) y
C63 C60 C61 C62 176.0(2) y
C60 C61 C62 C57 0.3(3) y
C58 C57 C62 C61 2.6(3) y
C54 C57 C62 C61 -175.5(2) y
C50 C1 C70 O70 -63.0(2) y
C30 C1 C70 O70 55.8(2) y
C10 C1 C70 O70 176.25(15) y
C1 C70 O70 C71 105.66(19) y
C70 O70 C71 C76 17.9(3) y
C70 O70 C71 C72 -164.57(18) y
C76 C71 C72 C73 -1.0(3) y
O70 C71 C72 C73 -178.67(19) y
C71 C72 C73 C74 -0.3(3) y
C72 C73 C74 C75 1.1(3) y
C72 C73 C74 C77 -177.9(2) y
C73 C74 C75 C76 -0.7(3) y
C77 C74 C75 C76 178.3(2) y
C74 C75 C76 C71 -0.5(3) y
O70 C71 C76 C75 178.79(19) y
C72 C71 C76 C75 1.4(3) y
C73 C74 C77 C78 -144.7(2) y
C75 C74 C77 C78 36.4(3) y
C73 C74 C77 C82 37.7(3) y
C75 C74 C77 C82 -141.2(2) y
C82 C77 C78 C79 3.2(3) y
C74 C77 C78 C79 -174.6(2) y
C77 C78 C79 C80 0.2(4) y
C78 C79 C80 C81 -3.4(4) y
C78 C79 C80 C83 173.7(3) y
C79 C80 C81 C82 3.2(4) y
C83 C80 C81 C82 -173.9(3) y
C80 C81 C82 C77 0.2(4) y
C78 C77 C82 C81 -3.4(4) y
C74 C77 C82 C81 174.4(2) y

loop_
_cod_related_entry_id
_cod_related_entry_database
_cod_related_entry_code
1 ChemSpider 30661271
